data_2218893
loop_
_publ_author_name
'Zhang, Shi Guo'
'Hou, Chao'

_publ_section_title
;
 9-(2-Pyridylmethoxy)-1,10-phenanthrolin-1-ium perchlorate methanol
 solvate
;
_journal_coeditor_code BQ2085
_journal_issue 8
_journal_name_full 'Acta Crystallographica Section E'
_journal_page_first o1450
_journal_paper_doi 10.1107/S1600536808020606
_journal_volume 64
_journal_year 2008
_chemical_formula_iupac 'C18 H14 N3 O +, Cl O4 -, C H4 O'
_chemical_formula_moiety 'C18 H14 N3 O +, Cl O4 -, C H4 O'
_chemical_formula_sum 'C19 H18 Cl N3 O6'
_chemical_formula_weight 419.81
_chemical_name_systematic
;
9-(2-Pyridylmethoxy)-1,10-phenanthrolin-1-ium perchlorate methanol solvate
;
_space_group_IT_number 2
_symmetry_cell_setting triclinic
_symmetry_space_group_name_Hall '-P 1'
_symmetry_space_group_name_H-M 'P -1'
_atom_sites_solution_hydrogens geom
_atom_sites_solution_primary direct
_atom_sites_solution_secondary difmap
_audit_creation_method SHELXL-97
_cell_angle_alpha 110.003(3)
_cell_angle_beta 94.999(3)
_cell_angle_gamma 105.304(3)
_cell_formula_units_Z 2
_cell_length_a 7.0765(15)
_cell_length_b 10.597(2)
_cell_length_c 14.164(3)
_cell_measurement_reflns_used 1588
_cell_measurement_temperature 298(2)
_cell_measurement_theta_max 25.864
_cell_measurement_theta_min 3.0435
_cell_volume 944.1(3)
_computing_cell_refinement 'SAINT (Bruker, 1997)'
_computing_data_collection 'SMART (Bruker, 1997)'
_computing_data_reduction 'SAINT (Bruker, 1997)'
_computing_molecular_graphics 'SHELXTL (Sheldrick, 2008)'
_computing_publication_material 'SHELXTL (Sheldrick, 2008) and local programs'
_computing_structure_refinement 'SHELXTL (Sheldrick, 2008)'
_computing_structure_solution 'SHELXTL (Sheldrick, 2008)'
_diffrn_ambient_temperature 298(2)
_diffrn_measured_fraction_theta_full 0.975
_diffrn_measured_fraction_theta_max 0.975
_diffrn_measurement_device_type 'Bruker SMART APEX CCD'
_diffrn_measurement_method '\f and \w'
_diffrn_radiation_monochromator graphite
_diffrn_radiation_source 'fine-focus sealed tube'
_diffrn_radiation_type MoK\a
_diffrn_radiation_wavelength 0.71073
_diffrn_reflns_av_R_equivalents 0.0195
_diffrn_reflns_av_sigmaI/netI 0.0444
_diffrn_reflns_limit_h_max 8
_diffrn_reflns_limit_h_min -7
_diffrn_reflns_limit_k_max 12
_diffrn_reflns_limit_k_min -12
_diffrn_reflns_limit_l_max 17
_diffrn_reflns_limit_l_min -17
_diffrn_reflns_number 5027
_diffrn_reflns_theta_full 25.70
_diffrn_reflns_theta_max 25.70
_diffrn_reflns_theta_min 1.56
_exptl_absorpt_coefficient_mu 0.246
_exptl_absorpt_correction_T_max 0.9570
_exptl_absorpt_correction_T_min 0.9123
_exptl_absorpt_correction_type multi-scan
_exptl_absorpt_process_details '(SADABS; Sheldrick, 1996)'
_exptl_crystal_colour yellow
_exptl_crystal_density_diffrn 1.477
_exptl_crystal_density_method 'not measured'
_exptl_crystal_description block
_exptl_crystal_F_000 436
_exptl_crystal_size_max 0.38
_exptl_crystal_size_mid 0.31
_exptl_crystal_size_min 0.18
_refine_diff_density_max 0.415
_refine_diff_density_min -0.234
_refine_ls_extinction_method none
_refine_ls_goodness_of_fit_ref 1.050
_refine_ls_hydrogen_treatment constr
_refine_ls_matrix_type full
_refine_ls_number_parameters 263
_refine_ls_number_reflns 3504
_refine_ls_number_restraints 0
_refine_ls_restrained_S_all 1.050
_refine_ls_R_factor_all 0.0735
_refine_ls_R_factor_gt 0.0568
_refine_ls_shift/su_max 0.002
_refine_ls_shift/su_mean 0.001
_refine_ls_structure_factor_coef Fsqd
_refine_ls_weighting_details 'calc w=1/[\s^2^(Fo^2^)+(0.0858P)^2^+0.2952P] where P=(Fo^2^+2Fc^2^)/3'
_refine_ls_weighting_scheme calc
_refine_ls_wR_factor_gt 0.1531
_refine_ls_wR_factor_ref 0.1639
_reflns_number_gt 2695
_reflns_number_total 3504
_reflns_threshold_expression I>2\s(I)
_cod_data_source_file bq2085.cif
_cod_data_source_block I
_cod_database_code 2218893
_cod_database_fobs_code 2218893

loop_
_symmetry_equiv_pos_as_xyz
'x, y, z'
'-x, -y, -z'

loop_
_atom_site_type_symbol
_atom_site_label
_atom_site_fract_x
_atom_site_fract_y
_atom_site_fract_z
_atom_site_U_iso_or_equiv
_atom_site_adp_type
_atom_site_calc_flag
_atom_site_refinement_flags
_atom_site_occupancy
C C1 0.2377(5) 0.4244(3) 0.6774(2) 0.0530(7) Uani d . 1
H H1 0.2292 0.4775 0.7435 0.064 Uiso calc R 1
C C2 0.2448(5) 0.4829(3) 0.6041(3) 0.0613(8) Uani d . 1
H H2 0.2393 0.5744 0.6204 0.074 Uiso calc R 1
C C3 0.2598(5) 0.4057(3) 0.5080(2) 0.0546(7) Uani d . 1
H H3 0.2663 0.4450 0.4584 0.066 Uiso calc R 1
C C4 0.2655(4) 0.2661(3) 0.4831(2) 0.0430(6) Uani d . 1
C C5 0.2549(4) 0.2104(3) 0.55982(18) 0.0374(6) Uani d . 1
C C6 0.2521(3) 0.0678(3) 0.53855(18) 0.0349(5) Uani d . 1
C C7 0.2587(4) -0.0143(3) 0.43867(19) 0.0402(6) Uani d . 1
C C8 0.2705(4) 0.0441(3) 0.3616(2) 0.0471(7) Uani d . 1
H H8 0.2750 -0.0120 0.2955 0.057 Uiso calc R 1
C C9 0.2753(4) 0.1789(3) 0.3827(2) 0.0485(7) Uani d . 1
H H9 0.2851 0.2153 0.3315 0.058 Uiso calc R 1
C C10 0.2529(4) -0.1564(3) 0.4190(2) 0.0443(6) Uani d . 1
H H10 0.2592 -0.2151 0.3541 0.053 Uiso calc R 1
C C11 0.2382(4) -0.2049(3) 0.4948(2) 0.0455(6) Uani d . 1
H H11 0.2333 -0.2976 0.4831 0.055 Uiso calc R 1
C C12 0.2304(4) -0.1128(3) 0.59278(19) 0.0386(6) Uani d . 1
C C13 0.2012(4) -0.0886(3) 0.7665(2) 0.0490(7) Uani d . 1
H H13A 0.1173 -0.1480 0.7956 0.059 Uiso calc R 1
H H13B 0.1426 -0.0160 0.7652 0.059 Uiso calc R 1
C C14 0.4068(4) -0.0208(3) 0.8319(2) 0.0460(7) Uani d . 1
C C15 0.5178(5) -0.1004(3) 0.8526(2) 0.0557(8) Uani d . 1
H H15 0.4653 -0.1986 0.8265 0.067 Uiso calc R 1
C C16 0.7067(5) -0.0345(4) 0.9121(3) 0.0692(9) Uani d . 1
H H16 0.7833 -0.0868 0.9270 0.083 Uiso calc R 1
C C17 0.7788(6) 0.1094(4) 0.9488(3) 0.0753(10) Uani d . 1
H H17 0.9061 0.1570 0.9890 0.090 Uiso calc R 1
C C18 0.6621(6) 0.1827(4) 0.9257(3) 0.0720(10) Uani d . 1
H H18 0.7132 0.2808 0.9511 0.086 Uiso calc R 1
C C19 0.2308(7) 0.3748(4) 0.9157(3) 0.0887(12) Uani d . 1
H H19A 0.2483 0.3543 0.9762 0.133 Uiso calc R 1
H H19B 0.1107 0.4000 0.9102 0.133 Uiso calc R 1
H H19C 0.3431 0.4521 0.9197 0.133 Uiso calc R 1
Cl Cl1 0.20777(12) 0.45705(7) 0.21213(5) 0.0541(3) Uani d . 1
N N1 0.2429(3) 0.2941(2) 0.65502(16) 0.0419(5) Uani d . 1
H H4 0.2362 0.2694 0.7032 0.050 Uiso d R 1
N N2 0.2387(3) 0.0189(2) 0.61631(15) 0.0377(5) Uani d . 1
N N3 0.4780(4) 0.1207(3) 0.86832(19) 0.0580(7) Uani d . 1
O O1 0.2091(3) -0.17350(18) 0.66282(14) 0.0476(5) Uani d . 1
O O2 0.2322(8) 0.5077(4) 0.3177(2) 0.1432(16) Uani d . 1
O O3 0.2709(7) 0.5724(3) 0.1857(3) 0.1279(13) Uani d . 1
O O4 0.3128(7) 0.3648(4) 0.1769(3) 0.1583(17) Uani d . 1
O O5 0.0081(6) 0.3882(4) 0.1659(3) 0.1494(16) Uani d . 1
O O6 0.2165(4) 0.2545(2) 0.82875(15) 0.0664(6) Uani d . 1
H H5 0.3072 0.2151 0.8417 0.100 Uiso d R 1

loop_
_atom_site_aniso_label
_atom_site_aniso_U_11
_atom_site_aniso_U_22
_atom_site_aniso_U_33
_atom_site_aniso_U_12
_atom_site_aniso_U_13
_atom_site_aniso_U_23
C1 0.0681(19) 0.0396(14) 0.0503(16) 0.0211(14) 0.0085(14) 0.0135(12)
C2 0.080(2) 0.0411(15) 0.068(2) 0.0208(15) 0.0100(17) 0.0261(15)
C3 0.0631(19) 0.0527(17) 0.0588(18) 0.0173(15) 0.0088(15) 0.0356(15)
C4 0.0392(14) 0.0474(15) 0.0473(15) 0.0123(12) 0.0085(12) 0.0248(12)
C5 0.0343(13) 0.0415(13) 0.0373(13) 0.0109(11) 0.0062(10) 0.0170(11)
C6 0.0291(12) 0.0387(13) 0.0363(13) 0.0085(10) 0.0057(10) 0.0156(10)
C7 0.0315(13) 0.0474(14) 0.0397(14) 0.0116(11) 0.0057(10) 0.0149(11)
C8 0.0455(15) 0.0615(17) 0.0344(13) 0.0174(13) 0.0117(11) 0.0169(12)
C9 0.0496(16) 0.0619(18) 0.0435(15) 0.0187(14) 0.0125(12) 0.0298(13)
C10 0.0430(15) 0.0437(14) 0.0389(14) 0.0149(12) 0.0062(11) 0.0064(11)
C11 0.0461(15) 0.0361(13) 0.0488(16) 0.0137(12) 0.0051(12) 0.0100(12)
C12 0.0339(13) 0.0379(13) 0.0434(14) 0.0105(11) 0.0031(11) 0.0162(11)
C13 0.0567(17) 0.0508(16) 0.0479(16) 0.0167(14) 0.0156(13) 0.0276(13)
C14 0.0619(18) 0.0460(15) 0.0369(14) 0.0193(13) 0.0143(12) 0.0211(12)
C15 0.075(2) 0.0495(16) 0.0492(17) 0.0266(15) 0.0100(15) 0.0215(13)
C16 0.078(2) 0.080(2) 0.060(2) 0.039(2) 0.0054(17) 0.0305(18)
C17 0.072(2) 0.082(3) 0.061(2) 0.019(2) -0.0055(17) 0.0218(19)
C18 0.085(3) 0.0527(18) 0.065(2) 0.0110(18) -0.0040(18) 0.0188(16)
C19 0.124(4) 0.088(3) 0.057(2) 0.051(3) 0.022(2) 0.0168(19)
Cl1 0.0777(6) 0.0433(4) 0.0435(4) 0.0249(4) 0.0107(3) 0.0149(3)
N1 0.0504(13) 0.0393(11) 0.0388(12) 0.0157(10) 0.0074(10) 0.0173(9)
N2 0.0398(12) 0.0377(11) 0.0367(11) 0.0126(9) 0.0070(9) 0.0152(9)
N3 0.0745(18) 0.0465(14) 0.0524(15) 0.0183(13) 0.0056(13) 0.0201(11)
O1 0.0615(12) 0.0371(9) 0.0455(11) 0.0141(9) 0.0073(9) 0.0189(8)
O2 0.287(5) 0.119(3) 0.0502(16) 0.101(3) 0.037(2) 0.0340(17)
O3 0.204(4) 0.087(2) 0.108(2) 0.035(2) 0.043(2) 0.0598(19)
O4 0.217(4) 0.144(3) 0.135(3) 0.143(3) 0.026(3) 0.015(2)
O5 0.096(3) 0.119(3) 0.166(4) -0.003(2) -0.004(2) 0.010(3)
O6 0.0970(17) 0.0684(14) 0.0451(12) 0.0420(13) 0.0156(11) 0.0226(10)

loop_
_atom_type_symbol
_atom_type_description
_atom_type_scat_dispersion_real
_atom_type_scat_dispersion_imag
_atom_type_scat_source
C C 0.0033 0.0016 'International Tables Vol C Tables 4.2.6.8 and 6.1.1.4'
H H 0.0000 0.0000 'International Tables Vol C Tables 4.2.6.8 and 6.1.1.4'
N N 0.0061 0.0033 'International Tables Vol C Tables 4.2.6.8 and 6.1.1.4'
O O 0.0106 0.0060 'International Tables Vol C Tables 4.2.6.8 and 6.1.1.4'
Cl Cl 0.1484 0.1585 'International Tables Vol C Tables 4.2.6.8 and 6.1.1.4'

loop_
_geom_angle_atom_site_label_1
_geom_angle_atom_site_label_2
_geom_angle_atom_site_label_3
_geom_angle
N1 C1 C2 120.9(3)
N1 C1 H1 119.6
C2 C1 H1 119.6
C3 C2 C1 119.4(3)
C3 C2 H2 120.3
C1 C2 H2 120.3
C2 C3 C4 120.3(3)
C2 C3 H3 119.9
C4 C3 H3 119.9
C5 C4 C3 118.2(2)
C5 C4 C9 119.1(2)
C3 C4 C9 122.7(2)
N1 C5 C4 118.6(2)
N1 C5 C6 120.4(2)
C4 C5 C6 121.0(2)
N2 C6 C7 123.9(2)
N2 C6 C5 118.3(2)
C7 C6 C5 117.8(2)
C6 C7 C10 116.8(2)
C6 C7 C8 120.5(2)
C10 C7 C8 122.7(2)
C9 C8 C7 121.2(2)
C9 C8 H8 119.4
C7 C8 H8 119.4
C8 C9 C4 120.4(2)
C8 C9 H9 119.8
C4 C9 H9 119.8
C11 C10 C7 119.4(2)
C11 C10 H10 120.3
C7 C10 H10 120.3
C10 C11 C12 119.0(2)
C10 C11 H11 120.5
C12 C11 H11 120.5
N2 C12 O1 121.1(2)
N2 C12 C11 124.7(2)
O1 C12 C11 114.2(2)
O1 C13 C14 110.5(2)
O1 C13 H13A 109.5
C14 C13 H13A 109.5
O1 C13 H13B 109.5
C14 C13 H13B 109.5
H13A C13 H13B 108.1
N3 C14 C15 121.6(3)
N3 C14 C13 116.9(3)
C15 C14 C13 121.5(3)
C16 C15 C14 119.8(3)
C16 C15 H15 120.1
C14 C15 H15 120.1
C17 C16 C15 118.4(3)
C17 C16 H16 120.8
C15 C16 H16 120.8
C16 C17 C18 119.2(3)
C16 C17 H17 120.4
C18 C17 H17 120.4
N3 C18 C17 123.4(3)
N3 C18 H18 118.3
C17 C18 H18 118.3
O6 C19 H19A 109.5
O6 C19 H19B 109.5
H19A C19 H19B 109.5
O6 C19 H19C 109.5
H19A C19 H19C 109.5
H19B C19 H19C 109.5
O4 Cl1 O3 111.0(3)
O4 Cl1 O2 111.7(2)
O3 Cl1 O2 107.0(2)
O4 Cl1 O5 108.2(3)
O3 Cl1 O5 107.6(3)
O2 Cl1 O5 111.2(3)
C1 N1 C5 122.6(2)
C1 N1 H4 113.1
C5 N1 H4 124.3
C12 N2 C6 116.2(2)
C18 N3 C14 117.6(3)
C12 O1 C13 119.09(19)
C19 O6 H5 109.6

loop_
_geom_bond_atom_site_label_1
_geom_bond_atom_site_label_2
_geom_bond_distance
C1 N1 1.318(3)
C1 C2 1.377(4)
C1 H1 0.9300
C2 C3 1.357(4)
C2 H2 0.9300
C3 C4 1.411(4)
C3 H3 0.9300
C4 C5 1.402(4)
C4 C9 1.426(4)
C5 N1 1.361(3)
C5 C6 1.431(3)
C6 N2 1.368(3)
C6 C7 1.397(3)
C7 C10 1.423(4)
C7 C8 1.425(4)
C8 C9 1.346(4)
C8 H8 0.9300
C9 H9 0.9300
C10 C11 1.340(4)
C10 H10 0.9300
C11 C12 1.413(4)
C11 H11 0.9300
C12 N2 1.303(3)
C12 O1 1.354(3)
C13 O1 1.451(3)
C13 C14 1.500(4)
C13 H13A 0.9700
C13 H13B 0.9700
C14 N3 1.340(4)
C14 C15 1.377(4)
C15 C16 1.375(5)
C15 H15 0.9300
C16 C17 1.362(5)
C16 H16 0.9300
C17 C18 1.363(5)
C17 H17 0.9300
C18 N3 1.337(4)
C18 H18 0.9300
C19 O6 1.410(4)
C19 H19A 0.9600
C19 H19B 0.9600
C19 H19C 0.9600
Cl1 O4 1.368(3)
Cl1 O3 1.375(3)
Cl1 O2 1.383(3)
Cl1 O5 1.388(4)
N1 H4 0.8111
O6 H5 0.8900

loop_
_geom_hbond_atom_site_label_D
_geom_hbond_atom_site_label_H
_geom_hbond_atom_site_label_A
_geom_hbond_site_symmetry_A
_geom_hbond_distance_DH
_geom_hbond_distance_HA
_geom_hbond_distance_DA
_geom_hbond_angle_DHA
_geom_hbond_publ_flag
N1 H4 O6 1_555 0.81 1.85 2.648(3) 167 yes
O6 H5 N3 1_555 0.89 1.85 2.738(4) 175 yes
C3 H3 O2 1_555 0.93 2.32 3.238(5) 170 yes
C13 H13B O6 1_555 0.97 2.58 3.405(4) 143 yes
C8 H8 Cg3 2_656 0.93 2.81 3.650(2) 151 yes

loop_
_geom_torsion_atom_site_label_1
_geom_torsion_atom_site_label_2
_geom_torsion_atom_site_label_3
_geom_torsion_atom_site_label_4
_geom_torsion
N1 C1 C2 C3 -0.8(5)
C1 C2 C3 C4 0.8(5)
C2 C3 C4 C5 0.1(4)
C2 C3 C4 C9 178.2(3)
C3 C4 C5 N1 -1.1(4)
C9 C4 C5 N1 -179.2(2)
C3 C4 C5 C6 177.5(2)
C9 C4 C5 C6 -0.6(4)
N1 C5 C6 N2 -0.5(3)
C4 C5 C6 N2 -179.1(2)
N1 C5 C6 C7 178.1(2)
C4 C5 C6 C7 -0.5(4)
N2 C6 C7 C10 -0.6(4)
C5 C6 C7 C10 -179.1(2)
N2 C6 C7 C8 179.3(2)
C5 C6 C7 C8 0.8(4)
C6 C7 C8 C9 -0.1(4)
C10 C7 C8 C9 179.9(3)
C7 C8 C9 C4 -1.0(4)
C5 C4 C9 C8 1.3(4)
C3 C4 C9 C8 -176.7(3)
C6 C7 C10 C11 1.1(4)
C8 C7 C10 C11 -178.8(2)
C7 C10 C11 C12 -0.5(4)
C10 C11 C12 N2 -0.8(4)
C10 C11 C12 O1 177.9(2)
O1 C13 C14 N3 115.5(3)
O1 C13 C14 C15 -63.9(3)
N3 C14 C15 C16 0.0(4)
C13 C14 C15 C16 179.3(3)
C14 C15 C16 C17 -0.2(5)
C15 C16 C17 C18 0.2(5)
C16 C17 C18 N3 0.0(6)
C2 C1 N1 C5 -0.1(4)
C4 C5 N1 C1 1.1(4)
C6 C5 N1 C1 -177.5(2)
O1 C12 N2 C6 -177.3(2)
C11 C12 N2 C6 1.3(4)
C7 C6 N2 C12 -0.6(3)
C5 C6 N2 C12 178.0(2)
C17 C18 N3 C14 -0.2(5)
C15 C14 N3 C18 0.2(4)
C13 C14 N3 C18 -179.2(3)
N2 C12 O1 C13 -1.8(3)
C11 C12 O1 C13 179.4(2)
C14 C13 O1 C12 -90.4(3)

loop_
_cod_related_entry_id
_cod_related_entry_database
_cod_related_entry_code
1 ChemSpider 30655553
